data_4130436
loop_
_publ_author_name
'Fang, Huayi'
'Jing, Huize'
'Zhang, Aixi'
'Ge, Haonan'
'Yao, Zhengmin'
'Brothers, Penelope J.'
'Fu, Xuefeng'

_publ_section_title
;
 Synthesis, Electronic Structure, and Reactivity Studies of a 4-Coordinate
 Square Planar Germanium(IV) Cation.
;
_journal_issue 24
_journal_name_full 'Journal of the American Chemical Society'
_journal_page_first 7705
_journal_page_last 7710
_journal_paper_doi 10.1021/jacs.6b03547
_journal_volume 138
_journal_year 2016
_chemical_formula_moiety 'C43 H14 F15 Ge N4, C24 B F20'
_chemical_formula_sum 'C67 H14 B F35 Ge N4'
_chemical_formula_weight 1623.22
_space_group_IT_number 14
_space_group_name_Hall '-P 2yn'
_space_group_name_H-M_alt 'P 1 21/n 1'
_symmetry_cell_setting monoclinic
_symmetry_space_group_name_H-M 'P 1 21/n 1'
_atom_sites_solution_hydrogens geom
_atom_sites_solution_primary direct
_atom_sites_solution_secondary difmap
_audit_creation_method SHELXL-97
_cell_angle_alpha 90.00
_cell_angle_beta 102.166(8)
_cell_angle_gamma 90.00
_cell_formula_units_Z 4
_cell_length_a 24.836(3)
_cell_length_b 10.6607(6)
_cell_length_c 29.1236(19)
_cell_measurement_reflns_used 4422
_cell_measurement_temperature 180(2)
_cell_measurement_theta_max 70.0610
_cell_measurement_theta_min 3.5810
_cell_volume 7537.8(11)
_computing_cell_refinement
;
CrysAlisPro, Agilent Technologies,
Version 1.171.36.32 (release 02-08-2013 CrysAlis171 .NET)
(compiled Aug  2 2013,16:46:58)
;
_computing_data_collection
;
CrysAlisPro, Agilent Technologies,
Version 1.171.36.32 (release 02-08-2013 CrysAlis171 .NET)
(compiled Aug  2 2013,16:46:58)
;
_computing_data_reduction
;
CrysAlisPro, Agilent Technologies,
Version 1.171.36.32 (release 02-08-2013 CrysAlis171 .NET)
(compiled Aug  2 2013,16:46:58)
;
_computing_structure_refinement 'SHELXL-97 (Sheldrick, 1997)'
_computing_structure_solution 'SHELXS-97 (Sheldrick, 1990)'
_diffrn_ambient_temperature 180(2)
_diffrn_detector_area_resol_mean 10.3914
_diffrn_measured_fraction_theta_full 0.984
_diffrn_measured_fraction_theta_max 0.984
_diffrn_measurement_device_type 'SuperNova, Dual, Cu at zero, Atlas'
_diffrn_radiation_monochromator graphite
_diffrn_radiation_source 'fine-focus sealed tube'
_diffrn_radiation_type CuK\a
_diffrn_radiation_wavelength 1.54184
_diffrn_reflns_av_R_equivalents 0.0458
_diffrn_reflns_av_sigmaI/netI 0.0646
_diffrn_reflns_limit_h_max 29
_diffrn_reflns_limit_h_min -29
_diffrn_reflns_limit_k_max 12
_diffrn_reflns_limit_k_min -8
_diffrn_reflns_limit_l_max 25
_diffrn_reflns_limit_l_min -35
_diffrn_reflns_number 22346
_diffrn_reflns_theta_full 68.24
_diffrn_reflns_theta_max 68.24
_diffrn_reflns_theta_min 3.64
_exptl_absorpt_coefficient_mu 1.719
_exptl_absorpt_correction_T_max 0.9039
_exptl_absorpt_correction_T_min 0.7250
_exptl_absorpt_correction_type multi-scan
_exptl_absorpt_process_details
;
CrysAlisPro, Agilent Technologies,
Version 1.171.36.32 (release 02-08-2013 CrysAlis171 .NET)
(compiled Aug  2 2013,16:46:58)
Empirical absorption correction using spherical harmonics,
 implemented in SCALE3 ABSPACK scaling algorithm.
;
_exptl_crystal_colour purple
_exptl_crystal_density_diffrn 1.430
_exptl_crystal_density_method 'not measured'
_exptl_crystal_description 'purple block'
_exptl_crystal_F_000 3184
_exptl_crystal_size_max 0.20
_exptl_crystal_size_mid 0.08
_exptl_crystal_size_min 0.06
_platon_squeeze_details
;
;
_refine_diff_density_max 1.982
_refine_diff_density_min -0.806
_refine_diff_density_rms 0.118
_refine_ls_extinction_method none
_refine_ls_goodness_of_fit_ref 1.173
_refine_ls_hydrogen_treatment mixed
_refine_ls_matrix_type full
_refine_ls_number_parameters 853
_refine_ls_number_reflns 13589
_refine_ls_number_restraints 44
_refine_ls_restrained_S_all 1.183
_refine_ls_R_factor_all 0.1310
_refine_ls_R_factor_gt 0.1020
_refine_ls_shift/su_max 0.001
_refine_ls_shift/su_mean 0.000
_refine_ls_structure_factor_coef Fsqd
_refine_ls_weighting_details 'calc w=1/[\s^2^(Fo^2^)+(0.1600P)^2^+0.0000P] where P=(Fo^2^+2Fc^2^)/3'
_refine_ls_weighting_scheme calc
_refine_ls_wR_factor_gt 0.2715
_refine_ls_wR_factor_ref 0.2984
_reflns_number_gt 8525
_reflns_number_total 13589
_reflns_threshold_expression >2sigma(I)
_cod_data_source_file ja6b03547_si_007.cif
_cod_data_source_block 5
_cod_original_cell_volume 7537.9(11)
_cod_original_sg_symbol_H-M 'P 2(1)/n'
_cod_database_code 4130436

loop_
_symmetry_equiv_pos_as_xyz
'x, y, z'
'-x+1/2, y+1/2, -z+1/2'
'-x, -y, -z'
'x-1/2, -y-1/2, z-1/2'

loop_
_atom_site_label
_atom_site_type_symbol
_atom_site_fract_x
_atom_site_fract_y
_atom_site_fract_z
_atom_site_U_iso_or_equiv
_atom_site_adp_type
_atom_site_occupancy
_atom_site_symmetry_multiplicity
_atom_site_calc_flag
_atom_site_refinement_flags
Ge1 Ge 0.76285(3) 0.17663(7) 0.48379(2) 0.0575(2) Uani 1 1 d .
N1 N 0.7155(2) 0.2962(6) 0.4434(2) 0.0681(13) Uani 1 1 d .
C1 C 0.6618(3) 0.3055(8) 0.4462(3) 0.0767(19) Uani 1 1 d .
C2 C 0.6347(3) 0.3777(9) 0.4082(3) 0.087(2) Uani 1 1 d .
H2 H 0.5967 0.3982 0.4013 0.104 Uiso 1 1 calc R
C3 C 0.6725(3) 0.4139(8) 0.3826(3) 0.082(2) Uani 1 1 d .
H3 H 0.6657 0.4644 0.3551 0.098 Uiso 1 1 calc R
C4 C 0.7232(3) 0.3617(6) 0.4048(2) 0.0651(15) Uani 1 1 d .
C5 C 0.7748(3) 0.3742(6) 0.3954(2) 0.0600(14) Uani 1 1 d .
C21 C 0.78226(19) 0.4505(3) 0.35334(12) 0.0617(14) Uani 1 1 d G
C22 C 0.7946(2) 0.3917(3) 0.31425(14) 0.0688(16) Uani 1 1 d G
C23 C 0.8023(2) 0.4626(4) 0.27609(12) 0.0760(18) Uani 1 1 d G
C24 C 0.7975(2) 0.5925(4) 0.27702(12) 0.0779(19) Uani 1 1 d G
C25 C 0.7851(2) 0.6514(3) 0.31611(15) 0.0714(17) Uani 1 1 d G
C26 C 0.7775(2) 0.5804(3) 0.35427(12) 0.0657(15) Uani 1 1 d G
F1 F 0.7995(2) 0.2697(4) 0.31296(15) 0.0869(12) Uani 1 1 d .
F2 F 0.8152(2) 0.4076(6) 0.23935(15) 0.0991(15) Uani 1 1 d .
F3 F 0.8061(2) 0.6611(5) 0.24130(17) 0.1022(15) Uani 1 1 d .
F4 F 0.7817(2) 0.7754(4) 0.31749(19) 0.0987(15) Uani 1 1 d .
F5 F 0.7658(2) 0.6375(4) 0.39088(16) 0.0833(11) Uani 1 1 d .
N2 N 0.8242(2) 0.2635(4) 0.46658(16) 0.0527(10) Uani 1 1 d .
C6 C 0.8220(2) 0.3279(5) 0.4247(2) 0.0529(12) Uani 1 1 d .
C7 C 0.8768(2) 0.3444(5) 0.4190(2) 0.0542(12) Uani 1 1 d .
H7 H 0.8876 0.3828 0.3929 0.065 Uiso 1 1 calc R
C8 C 0.9110(2) 0.2956(5) 0.45718(19) 0.0530(12) Uani 1 1 d .
H8 H 0.9501 0.2957 0.4629 0.064 Uiso 1 1 calc R
C9 C 0.8785(2) 0.2447(5) 0.48700(18) 0.0476(11) Uani 1 1 d .
C10 C 0.8979(2) 0.1890(5) 0.5313(2) 0.0494(11) Uani 1 1 d .
C31 C 0.95816(10) 0.1908(3) 0.55006(12) 0.0469(11) Uani 1 1 d G
C32 C 0.98419(13) 0.3042(2) 0.56391(13) 0.0524(12) Uani 1 1 d G
C33 C 1.04112(13) 0.3085(2) 0.57896(13) 0.0548(13) Uani 1 1 d G
C34 C 1.07202(10) 0.1994(3) 0.58014(13) 0.0539(12) Uani 1 1 d G
C35 C 1.04599(13) 0.0860(2) 0.56629(13) 0.0536(12) Uani 1 1 d G
C36 C 0.98906(13) 0.0817(2) 0.55124(12) 0.0489(11) Uani 1 1 d G
F6 F 0.95634(16) 0.4081(3) 0.56350(14) 0.0675(9) Uani 1 1 d .
F7 F 1.06550(18) 0.4157(3) 0.59217(15) 0.0751(10) Uani 1 1 d .
F8 F 1.12556(16) 0.2047(4) 0.59329(14) 0.0728(10) Uani 1 1 d .
F9 F 1.07514(17) -0.0168(3) 0.56609(14) 0.0710(9) Uani 1 1 d .
F10 F 0.96619(16) -0.0262(3) 0.53809(11) 0.0595(8) Uani 1 1 d .
N3 N 0.8080(2) 0.1458(5) 0.54628(16) 0.0545(11) Uani 1 1 d .
C11 C 0.8644(3) 0.1420(5) 0.5597(2) 0.0545(13) Uani 1 1 d .
C12 C 0.8783(3) 0.0921(5) 0.6053(2) 0.0553(13) Uani 1 1 d .
H12 H 0.9146 0.0786 0.6230 0.066 Uiso 1 1 calc R
C13 C 0.8315(3) 0.0667(6) 0.6197(2) 0.0586(14) Uani 1 1 d .
H13 H 0.8287 0.0317 0.6491 0.070 Uiso 1 1 calc R
C14 C 0.7876(2) 0.1014(5) 0.58327(18) 0.0530(12) Uani 1 1 d .
C15 C 0.7297(3) 0.0933(8) 0.5845(3) 0.0816(18) Uani 1 1 d DU
C41 C 0.7152(3) 0.0275(6) 0.62797(18) 0.090(2) Uani 1 1 d GD
C42 C 0.7289(4) 0.0818(6) 0.6723(2) 0.120(3) Uani 1 1 d G
C43 C 0.7170(4) 0.0197(8) 0.71090(18) 0.139(2) Uani 1 1 d GU
C44 C 0.6913(4) -0.0968(8) 0.7052(2) 0.139(2) Uani 1 1 d GU
C45 C 0.6776(4) -0.1511(6) 0.6609(3) 0.139(2) Uani 1 1 d G
C46 C 0.6895(3) -0.0890(6) 0.6223(2) 0.107(3) Uani 1 1 d G
F11 F 0.6778(3) -0.1425(6) 0.5817(3) 0.126(2) Uani 1 1 d .
F12 F 0.6556(5) -0.2582(9) 0.6583(5) 0.205(5) Uani 1 1 d .
F13 F 0.6790(6) -0.1512(12) 0.7417(4) 0.215(5) Uani 1 1 d .
F14 F 0.7266(6) 0.0653(14) 0.7515(3) 0.222(6) Uani 1 1 d .
F15 F 0.7516(4) 0.1911(9) 0.6788(3) 0.155(3) Uani 1 1 d .
N4 N 0.7028(3) 0.1885(7) 0.5158(3) 0.090(2) Uani 1 1 d .
C16 C 0.6880(4) 0.1398(10) 0.5517(3) 0.090(2) Uani 1 1 d U
C17 C 0.6335(4) 0.1605(11) 0.5529(4) 0.1013(18) Uani 1 1 d .
H17 H 0.6149 0.1384 0.5771 0.122 Uiso 1 1 calc R
C18 C 0.6110(4) 0.2239(11) 0.5089(4) 0.1013(18) Uani 1 1 d U
H18 H 0.5733 0.2461 0.4986 0.122 Uiso 1 1 calc R
C19 C 0.6478(4) 0.2458(10) 0.4859(3) 0.096(2) Uani 1 1 d U
B1 B 0.4718(3) 0.7939(6) 0.1987(2) 0.0537(14) Uani 1 1 d .
C51 C 0.4404(3) 0.7423(6) 0.2406(2) 0.0651(16) Uani 1 1 d .
C52 C 0.4351(5) 0.8096(8) 0.2810(3) 0.095(2) Uani 1 1 d U
C53 C 0.4101(6) 0.7567(11) 0.3149(3) 0.112(2) Uani 1 1 d U
C54 C 0.3896(6) 0.6399(12) 0.3104(4) 0.116(3) Uani 1 1 d U
C55 C 0.3944(5) 0.5693(9) 0.2709(4) 0.100(3) Uani 1 1 d .
C56 C 0.4199(3) 0.6213(6) 0.2387(2) 0.0703(17) Uani 1 1 d .
F16 F 0.4552(3) 0.9270(4) 0.28880(16) 0.1101(19) Uani 1 1 d .
F17 F 0.4061(4) 0.8286(8) 0.3523(2) 0.157(3) Uani 1 1 d U
F18 F 0.3663(5) 0.5932(9) 0.3436(3) 0.197(5) Uani 1 1 d .
F19 F 0.3741(3) 0.4538(6) 0.2661(3) 0.128(2) Uani 1 1 d .
F20 F 0.42488(17) 0.5471(3) 0.20276(13) 0.0676(9) Uani 1 1 d .
C61 C 0.43188(14) 0.7747(3) 0.14395(8) 0.0501(12) Uani 1 1 d G
C62 C 0.37628(14) 0.7436(3) 0.13463(10) 0.0543(13) Uani 1 1 d G
C63 C 0.34710(11) 0.7343(4) 0.08847(12) 0.0589(13) Uani 1 1 d G
C64 C 0.37352(14) 0.7560(4) 0.05162(9) 0.0574(13) Uani 1 1 d G
C65 C 0.42912(14) 0.7870(3) 0.06095(9) 0.0514(12) Uani 1 1 d G
C66 C 0.45830(11) 0.7964(3) 0.10711(11) 0.0501(12) Uani 1 1 d G
F21 F 0.34786(16) 0.7295(3) 0.16666(13) 0.0677(9) Uani 1 1 d .
F22 F 0.29486(17) 0.7073(4) 0.07936(15) 0.0749(10) Uani 1 1 d .
F23 F 0.34652(18) 0.7435(4) 0.00672(13) 0.0763(10) Uani 1 1 d .
F24 F 0.45331(15) 0.8096(3) 0.02540(11) 0.0630(8) Uani 1 1 d .
F25 F 0.50915(13) 0.8271(3) 0.11351(10) 0.0526(7) Uani 1 1 d .
C71 C 0.48278(15) 0.9506(2) 0.19919(14) 0.0576(14) Uani 1 1 d G
C72 C 0.43691(13) 1.0257(3) 0.19860(14) 0.0631(16) Uani 1 1 d G
C73 C 0.44090(15) 1.1551(3) 0.19444(16) 0.0657(16) Uani 1 1 d G
C74 C 0.49074(17) 1.2093(2) 0.19086(17) 0.0685(17) Uani 1 1 d G
C75 C 0.53661(14) 1.1342(3) 0.19144(15) 0.0658(16) Uani 1 1 d G
C76 C 0.53263(13) 1.0048(3) 0.19561(14) 0.0563(13) Uani 1 1 d G
F26 F 0.38996(17) 0.9806(3) 0.20077(14) 0.0701(9) Uani 1 1 d .
F27 F 0.3978(2) 1.2290(3) 0.19460(17) 0.0844(12) Uani 1 1 d .
F28 F 0.4954(2) 1.3341(3) 0.18673(18) 0.0847(12) Uani 1 1 d .
F29 F 0.58390(19) 1.1853(3) 0.18818(16) 0.0767(10) Uani 1 1 d .
F30 F 0.57658(16) 0.9400(3) 0.19487(13) 0.0640(8) Uani 1 1 d .
C81 C 0.52975(13) 0.7069(3) 0.21000(11) 0.0518(12) Uani 1 1 d G
C82 C 0.54166(14) 0.6117(3) 0.18105(9) 0.0516(12) Uani 1 1 d G
C83 C 0.58975(15) 0.5422(3) 0.19439(11) 0.0571(13) Uani 1 1 d G
C84 C 0.62594(13) 0.5678(3) 0.23668(13) 0.0616(15) Uani 1 1 d G
C85 C 0.61403(16) 0.6629(3) 0.26562(11) 0.0609(15) Uani 1 1 d G
C86 C 0.56594(17) 0.7325(3) 0.25228(10) 0.0632(16) Uani 1 1 d G
F31 F 0.50899(14) 0.5772(3) 0.14219(10) 0.0553(7) Uani 1 1 d .
F32 F 0.60175(16) 0.4511(3) 0.16740(13) 0.0675(9) Uani 1 1 d .
F33 F 0.67189(18) 0.5012(4) 0.24957(15) 0.0812(11) Uani 1 1 d .
F34 F 0.6483(2) 0.6860(4) 0.30617(14) 0.0846(13) Uani 1 1 d .
F35 F 0.5576(2) 0.8206(3) 0.28049(12) 0.0750(11) Uani 1 1 d .
C91 C 0.7638(3) 0.0092(8) 0.4523(3) 0.0809(19) Uiso 1 1 d .
H91 H 0.7891 0.0607 0.4732 0.097 Uiso 1 1 calc R
C92 C 0.7301(5) -0.0895(10) 0.4692(4) 0.107(3) Uiso 1 1 d .
H92 H 0.7443 -0.1448 0.4945 0.128 Uiso 1 1 calc R
C93 C 0.6735(8) -0.0925(17) 0.4433(6) 0.164(6) Uiso 1 1 d D
H93 H 0.6429 -0.0954 0.4582 0.197 Uiso 1 1 calc R
C94 C 0.6677(8) -0.091(2) 0.3924(6) 0.175(5) Uiso 1 1 d DU
H94 H 0.6466 -0.1487 0.3712 0.210 Uiso 1 1 calc R
C95 C 0.6995(8) 0.0149(18) 0.3786(7) 0.170(5) Uiso 1 1 d U
H95 H 0.6829 0.0754 0.3560 0.203 Uiso 1 1 calc R
C96 C 0.7552(7) 0.0213(14) 0.4003(5) 0.143(5) Uiso 1 1 d .
H96 H 0.7841 0.0320 0.3839 0.171 Uiso 1 1 calc R

loop_
_atom_site_aniso_label
_atom_site_aniso_U_11
_atom_site_aniso_U_22
_atom_site_aniso_U_33
_atom_site_aniso_U_23
_atom_site_aniso_U_13
_atom_site_aniso_U_12
Ge1 0.0600(4) 0.0598(4) 0.0543(4) -0.0041(3) 0.0155(3) -0.0076(3)
N1 0.054(3) 0.076(3) 0.073(3) -0.007(3) 0.009(2) -0.002(2)
C1 0.049(3) 0.104(5) 0.074(4) -0.009(4) 0.008(3) -0.008(3)
C2 0.058(4) 0.117(6) 0.085(5) 0.019(5) 0.011(3) 0.007(4)
C3 0.071(4) 0.095(5) 0.075(4) 0.021(4) 0.006(3) 0.005(4)
C4 0.062(3) 0.070(4) 0.063(3) -0.002(3) 0.013(3) -0.001(3)
C5 0.067(4) 0.054(3) 0.059(3) -0.001(2) 0.012(3) -0.003(3)
C21 0.061(3) 0.063(3) 0.058(3) 0.002(3) 0.004(3) 0.001(3)
C22 0.068(4) 0.074(4) 0.061(4) -0.007(3) 0.004(3) 0.003(3)
C23 0.073(4) 0.096(5) 0.055(4) 0.007(3) 0.004(3) 0.004(4)
C24 0.070(4) 0.091(5) 0.067(4) 0.012(4) 0.003(3) -0.002(4)
C25 0.077(4) 0.066(4) 0.064(4) 0.012(3) -0.002(3) -0.001(3)
C26 0.071(4) 0.060(3) 0.065(4) -0.003(3) 0.013(3) 0.001(3)
F1 0.113(4) 0.072(2) 0.071(2) -0.0106(19) 0.009(2) 0.007(2)
F2 0.109(4) 0.130(4) 0.056(2) -0.004(2) 0.013(2) 0.010(3)
F3 0.112(4) 0.120(4) 0.072(3) 0.034(3) 0.014(2) 0.002(3)
F4 0.122(4) 0.066(2) 0.104(3) 0.022(2) 0.014(3) -0.001(2)
F5 0.100(3) 0.067(2) 0.084(3) -0.004(2) 0.021(2) 0.006(2)
N2 0.054(3) 0.050(2) 0.054(2) -0.0038(19) 0.010(2) -0.003(2)
C6 0.062(3) 0.046(3) 0.050(3) 0.000(2) 0.012(2) -0.004(2)
C7 0.059(3) 0.052(3) 0.053(3) 0.000(2) 0.016(2) -0.009(2)
C8 0.056(3) 0.056(3) 0.050(3) -0.001(2) 0.017(2) -0.005(2)
C9 0.054(3) 0.043(2) 0.047(3) -0.005(2) 0.012(2) -0.002(2)
C10 0.052(3) 0.043(2) 0.055(3) -0.004(2) 0.014(2) -0.007(2)
C31 0.057(3) 0.040(2) 0.042(2) 0.0005(19) 0.008(2) -0.004(2)
C32 0.065(3) 0.041(3) 0.052(3) -0.001(2) 0.014(2) -0.009(2)
C33 0.068(3) 0.050(3) 0.045(3) 0.001(2) 0.009(2) -0.016(3)
C34 0.053(3) 0.062(3) 0.046(3) 0.005(2) 0.009(2) -0.005(2)
C35 0.067(3) 0.047(3) 0.048(3) 0.001(2) 0.014(2) 0.008(2)
C36 0.065(3) 0.041(2) 0.040(2) -0.0052(19) 0.009(2) -0.005(2)
F6 0.075(2) 0.0350(14) 0.090(2) -0.0029(15) 0.0129(19) -0.0001(15)
F7 0.085(3) 0.0510(17) 0.084(2) -0.0010(16) 0.006(2) -0.0275(18)
F8 0.059(2) 0.086(2) 0.071(2) 0.0079(19) 0.0094(17) -0.0083(18)
F9 0.080(2) 0.0584(19) 0.074(2) -0.0034(16) 0.0145(18) 0.0157(17)
F10 0.081(2) 0.0383(14) 0.0579(18) -0.0056(13) 0.0125(16) -0.0093(15)
N3 0.061(3) 0.060(3) 0.044(2) -0.0040(19) 0.014(2) -0.011(2)
C11 0.072(4) 0.043(2) 0.053(3) -0.006(2) 0.023(3) -0.011(2)
C12 0.068(3) 0.051(3) 0.049(3) -0.003(2) 0.016(2) -0.009(3)
C13 0.076(4) 0.058(3) 0.045(3) 0.002(2) 0.021(3) -0.008(3)
C14 0.059(3) 0.060(3) 0.043(3) -0.007(2) 0.019(2) -0.011(3)
C15 0.067(4) 0.099(5) 0.080(4) -0.017(4) 0.017(3) -0.001(4)
C41 0.091(5) 0.111(6) 0.072(5) 0.007(4) 0.023(4) -0.001(5)
C42 0.141(10) 0.119(8) 0.100(7) -0.009(6) 0.030(7) -0.018(7)
C43 0.172(5) 0.148(5) 0.116(4) 0.036(4) 0.070(4) 0.008(4)
C44 0.172(5) 0.148(5) 0.116(4) 0.036(4) 0.070(4) 0.008(4)
C45 0.172(5) 0.148(5) 0.116(4) 0.036(4) 0.070(4) 0.008(4)
C46 0.101(7) 0.120(8) 0.105(7) 0.006(6) 0.032(6) -0.007(6)
F11 0.140(5) 0.119(4) 0.128(5) -0.013(4) 0.044(4) -0.031(4)
F12 0.206(10) 0.159(7) 0.289(13) 0.071(8) 0.142(10) -0.021(7)
F13 0.269(14) 0.240(12) 0.171(9) 0.055(8) 0.126(9) -0.001(10)
F14 0.298(15) 0.293(14) 0.089(5) 0.018(7) 0.073(7) -0.023(11)
F15 0.197(8) 0.167(7) 0.100(4) -0.028(4) 0.034(5) -0.033(6)
N4 0.082(4) 0.101(5) 0.103(5) -0.017(4) 0.055(4) -0.016(4)
C16 0.083(4) 0.112(5) 0.081(4) -0.009(4) 0.032(3) -0.003(4)
C17 0.091(4) 0.129(5) 0.091(4) 0.007(3) 0.034(3) 0.003(4)
C18 0.091(4) 0.129(5) 0.091(4) 0.007(3) 0.034(3) 0.003(4)
C19 0.105(5) 0.102(5) 0.085(5) -0.001(4) 0.026(4) -0.003(4)
B1 0.072(4) 0.051(3) 0.039(3) 0.005(2) 0.014(3) 0.012(3)
C51 0.095(5) 0.061(3) 0.043(3) 0.008(2) 0.024(3) 0.010(3)
C52 0.154(7) 0.090(5) 0.058(3) 0.009(3) 0.058(4) 0.029(5)
C53 0.165(7) 0.121(5) 0.069(4) 0.012(4) 0.069(4) 0.026(5)
C54 0.157(7) 0.129(6) 0.085(5) 0.034(5) 0.076(5) 0.012(6)
C55 0.121(7) 0.091(6) 0.103(6) 0.037(5) 0.061(6) 0.014(5)
C56 0.097(5) 0.058(3) 0.062(4) 0.026(3) 0.028(3) 0.015(3)
F16 0.203(6) 0.075(3) 0.065(2) -0.011(2) 0.057(3) 0.021(3)
F17 0.232(7) 0.177(6) 0.090(4) 0.002(4) 0.098(4) 0.028(5)
F18 0.297(12) 0.189(8) 0.160(7) 0.057(6) 0.169(8) 0.012(8)
F19 0.143(5) 0.103(4) 0.155(5) 0.056(4) 0.067(4) -0.015(4)
F20 0.082(2) 0.0494(16) 0.073(2) 0.0126(16) 0.0209(18) -0.0011(16)
C61 0.068(3) 0.036(2) 0.050(3) 0.002(2) 0.020(2) 0.005(2)
C62 0.069(3) 0.041(2) 0.057(3) 0.010(2) 0.023(3) 0.010(2)
C63 0.058(3) 0.051(3) 0.068(4) 0.009(3) 0.014(3) 0.005(2)
C64 0.066(4) 0.055(3) 0.051(3) 0.006(2) 0.011(3) 0.016(3)
C65 0.068(3) 0.045(2) 0.044(3) 0.002(2) 0.018(2) 0.010(2)
C66 0.067(3) 0.043(2) 0.041(3) 0.003(2) 0.014(2) 0.010(2)
F21 0.076(2) 0.069(2) 0.067(2) 0.0159(16) 0.0342(18) 0.0092(18)
F22 0.065(2) 0.079(2) 0.079(2) 0.0120(19) 0.0126(18) 0.0032(18)
F23 0.077(2) 0.092(3) 0.0546(19) 0.0015(18) 0.0009(17) 0.010(2)
F24 0.071(2) 0.079(2) 0.0417(15) 0.0023(14) 0.0178(14) 0.0107(17)
F25 0.0568(17) 0.0571(16) 0.0450(15) 0.0032(13) 0.0134(13) 0.0022(14)
C71 0.082(4) 0.050(3) 0.044(3) 0.002(2) 0.019(3) 0.012(3)
C72 0.091(5) 0.050(3) 0.049(3) 0.006(2) 0.017(3) 0.014(3)
C73 0.084(4) 0.049(3) 0.067(4) 0.003(3) 0.022(3) 0.018(3)
C74 0.089(5) 0.040(3) 0.075(4) 0.006(3) 0.014(3) 0.014(3)
C75 0.086(5) 0.052(3) 0.058(3) 0.009(3) 0.011(3) 0.000(3)
C76 0.077(4) 0.042(2) 0.048(3) 0.003(2) 0.009(3) 0.007(3)
F26 0.084(2) 0.0569(18) 0.079(2) 0.0074(16) 0.039(2) 0.0104(18)
F27 0.107(3) 0.0526(18) 0.102(3) 0.0145(19) 0.041(3) 0.027(2)
F28 0.104(3) 0.0406(16) 0.108(3) 0.0089(18) 0.019(3) 0.0054(18)
F29 0.085(3) 0.0525(18) 0.090(3) 0.0073(17) 0.012(2) 0.0003(18)
F30 0.076(2) 0.0435(15) 0.071(2) 0.0041(14) 0.0136(17) 0.0083(15)
C81 0.076(4) 0.036(2) 0.043(3) 0.0049(19) 0.012(2) 0.002(2)
C82 0.069(3) 0.037(2) 0.048(3) 0.006(2) 0.011(2) 0.004(2)
C83 0.075(4) 0.038(2) 0.058(3) -0.001(2) 0.013(3) 0.006(2)
C84 0.070(4) 0.046(3) 0.062(3) 0.007(2) -0.002(3) 0.008(3)
C85 0.077(4) 0.049(3) 0.047(3) 0.005(2) -0.007(3) -0.003(3)
C86 0.094(5) 0.040(3) 0.051(3) 0.004(2) 0.005(3) 0.004(3)
F31 0.071(2) 0.0427(14) 0.0492(16) -0.0058(12) 0.0061(14) 0.0072(14)
F32 0.074(2) 0.0533(17) 0.071(2) -0.0116(15) 0.0061(17) 0.0139(16)
F33 0.080(2) 0.071(2) 0.080(2) 0.0002(19) -0.012(2) 0.018(2)
F34 0.113(3) 0.067(2) 0.057(2) -0.0037(17) -0.021(2) 0.009(2)
F35 0.117(3) 0.0575(18) 0.0450(17) -0.0080(14) 0.0034(18) 0.015(2)

loop_
_atom_type_symbol
_atom_type_description
_atom_type_scat_dispersion_real
_atom_type_scat_dispersion_imag
_atom_type_scat_source
C C 0.0181 0.0091 'International Tables Vol C Tables 4.2.6.8 and 6.1.1.4'
H H 0.0000 0.0000 'International Tables Vol C Tables 4.2.6.8 and 6.1.1.4'
N N 0.0311 0.0180 'International Tables Vol C Tables 4.2.6.8 and 6.1.1.4'
F F 0.0727 0.0534 'International Tables Vol C Tables 4.2.6.8 and 6.1.1.4'
Ge Ge -1.0885 0.8855 'International Tables Vol C Tables 4.2.6.8 and 6.1.1.4'
O O 0.0492 0.0322 'International Tables Vol C Tables 4.2.6.8 and 6.1.1.4'
B B 0.0090 0.0039 'International Tables Vol C Tables 4.2.6.8 and 6.1.1.4'

loop_
_geom_angle_atom_site_label_1
_geom_angle_atom_site_label_2
_geom_angle_atom_site_label_3
_geom_angle
N4 Ge1 N2 145.8(3)
N4 Ge1 N1 79.6(3)
N2 Ge1 N1 86.5(2)
N4 Ge1 N3 84.9(3)
N2 Ge1 N3 89.6(2)
N1 Ge1 N3 145.7(2)
N4 Ge1 C91 111.4(3)
N2 Ge1 C91 102.7(3)
N1 Ge1 C91 111.6(3)
N3 Ge1 C91 102.5(3)
C1 N1 C4 108.8(6)
C1 N1 Ge1 119.1(5)
C4 N1 Ge1 131.0(5)
N1 C1 C2 107.8(7)
N1 C1 C19 115.3(7)
C2 C1 C19 136.9(8)
C3 C2 C1 108.4(7)
C2 C3 C4 106.7(7)
N1 C4 C5 120.7(6)
N1 C4 C3 108.2(6)
C5 C4 C3 130.9(7)
C4 C5 C6 123.1(6)
C4 C5 C21 119.5(6)
C6 C5 C21 117.2(5)
C22 C21 C26 120.0
C22 C21 C5 120.4(3)
C26 C21 C5 119.6(3)
F1 C22 C23 119.3(3)
F1 C22 C21 120.7(3)
C23 C22 C21 120.0
F2 C23 C22 120.3(4)
F2 C23 C24 119.7(4)
C22 C23 C24 120.0
F3 C24 C25 119.6(4)
F3 C24 C23 120.4(4)
C25 C24 C23 120.0
F4 C25 C26 119.9(4)
F4 C25 C24 120.1(4)
C26 C25 C24 120.0
F5 C26 C25 119.2(3)
F5 C26 C21 120.8(3)
C25 C26 C21 120.0
C9 N2 C6 107.8(5)
C9 N2 Ge1 125.0(4)
C6 N2 Ge1 125.1(4)
C5 C6 N2 126.0(6)
C5 C6 C7 126.2(5)
N2 C6 C7 107.7(5)
C8 C7 C6 107.9(5)
C7 C8 C9 108.2(5)
N2 C9 C10 125.0(5)
N2 C9 C8 108.4(5)
C10 C9 C8 126.5(5)
C11 C10 C9 124.6(5)
C11 C10 C31 118.0(5)
C9 C10 C31 117.1(4)
C32 C31 C36 120.0
C32 C31 C10 119.3(3)
C36 C31 C10 120.5(3)
F6 C32 C31 121.5(3)
F6 C32 C33 118.5(3)
C31 C32 C33 120.0
F7 C33 C34 120.2(3)
F7 C33 C32 119.8(3)
C34 C33 C32 120.0
F8 C34 C33 119.6(3)
F8 C34 C35 120.4(3)
C33 C34 C35 120.0
F9 C35 C36 119.7(3)
F9 C35 C34 120.2(3)
C36 C35 C34 120.0
F10 C36 C35 118.2(3)
F10 C36 C31 121.8(3)
C35 C36 C31 120.0
C14 N3 C11 106.8(5)
C14 N3 Ge1 123.9(4)
C11 N3 Ge1 128.4(4)
N3 C11 C10 121.5(5)
N3 C11 C12 108.2(5)
C10 C11 C12 130.2(6)
C13 C12 C11 108.5(6)
C12 C13 C14 107.2(5)
N3 C14 C13 109.3(5)
N3 C14 C15 125.0(6)
C13 C14 C15 125.7(5)
C16 C15 C14 125.5(7)
C16 C15 C41 117.9(7)
C14 C15 C41 116.6(6)
C42 C41 C46 120.0
C42 C41 C15 120.9(5)
C46 C41 C15 119.0(5)
F15 C42 C43 118.1(6)
F15 C42 C41 121.8(6)
C43 C42 C41 120.0
F14 C43 C42 123.2(8)
F14 C43 C44 116.8(8)
C42 C43 C44 120.0
F13 C44 C43 118.8(9)
F13 C44 C45 121.2(9)
C43 C44 C45 120.0
F12 C45 C46 123.1(8)
F12 C45 C44 116.9(8)
C46 C45 C44 120.0
F11 C46 C45 119.0(5)
F11 C46 C41 120.9(5)
C45 C46 C41 120.0
C16 N4 C19 104.0(7)
C16 N4 Ge1 138.6(7)
C19 N4 Ge1 115.3(6)
N4 C16 C15 114.5(8)
N4 C16 C17 113.9(9)
C15 C16 C17 130.8(9)
C16 C17 C18 104.5(8)
C19 C18 C17 111.5(10)
C18 C19 C1 147.0(11)
C18 C19 N4 106.0(9)
C1 C19 N4 106.9(8)
C51 B1 C81 100.8(4)
C51 B1 C71 114.7(4)
C81 B1 C71 114.4(5)
C51 B1 C61 111.9(5)
C81 B1 C61 114.9(4)
C71 B1 C61 100.8(4)
C56 C51 C52 114.3(6)
C56 C51 B1 120.1(5)
C52 C51 B1 125.5(7)
F16 C52 C53 117.4(8)
F16 C52 C51 121.3(7)
C53 C52 C51 121.3(9)
C54 C53 F17 120.9(9)
C54 C53 C52 121.6(9)
F17 C53 C52 117.5(11)
F18 C54 C53 119.6(11)
F18 C54 C55 121.5(11)
C53 C54 C55 118.9(8)
F19 C55 C56 121.9(9)
F19 C55 C54 119.3(8)
C56 C55 C54 118.7(9)
F20 C56 C55 115.7(7)
F20 C56 C51 119.2(5)
C55 C56 C51 125.1(8)
C62 C61 C66 120.0
C62 C61 B1 124.8(3)
C66 C61 B1 115.2(3)
F21 C62 C63 115.9(3)
F21 C62 C61 123.9(3)
C63 C62 C61 120.0
F22 C63 C62 120.5(3)
F22 C63 C64 119.5(3)
C62 C63 C64 120.0
F23 C64 C65 119.0(3)
F23 C64 C63 121.0(3)
C65 C64 C63 120.0
F24 C65 C64 119.1(3)
F24 C65 C66 120.9(3)
C64 C65 C66 120.0
F25 C66 C65 117.2(3)
F25 C66 C61 122.8(3)
C65 C66 C61 120.0
C72 C71 C76 120.0
C72 C71 B1 116.1(3)
C76 C71 B1 123.6(3)
F26 C72 C71 122.5(3)
F26 C72 C73 117.5(3)
C71 C72 C73 120.0
F27 C73 C72 121.1(3)
F27 C73 C74 118.9(3)
C72 C73 C74 120.0
F28 C74 C73 120.9(3)
F28 C74 C75 119.1(3)
C73 C74 C75 120.0
F29 C75 C76 119.9(3)
F29 C75 C74 120.1(3)
C76 C75 C74 120.0
F30 C76 C75 116.9(3)
F30 C76 C71 123.1(3)
C75 C76 C71 120.0
C82 C81 C86 120.0
C82 C81 B1 124.4(3)
C86 C81 B1 115.5(3)
F31 C82 C83 115.7(3)
F31 C82 C81 124.2(3)
C83 C82 C81 120.0
F32 C83 C84 119.1(3)
F32 C83 C82 120.9(3)
C84 C83 C82 120.0
F33 C84 C83 120.1(3)
F33 C84 C85 119.9(3)
C83 C84 C85 120.0
F34 C85 C84 119.8(3)
F34 C85 C86 120.2(3)
C84 C85 C86 120.0
F35 C86 C85 116.9(3)
F35 C86 C81 123.0(3)
C85 C86 C81 120.0
C96 C91 C92 115.2(9)
C96 C91 Ge1 112.0(8)
C92 C91 Ge1 114.4(6)
C93 C92 C91 113.2(11)
C92 C93 C94 113.9(16)
C93 C94 C95 110.0(17)
C96 C95 C94 116.7(18)
C95 C96 C91 111.9(15)

loop_
_geom_bond_atom_site_label_1
_geom_bond_atom_site_label_2
_geom_bond_distance
Ge1 N4 1.923(6)
Ge1 N2 1.936(5)
Ge1 N1 1.952(6)
Ge1 N3 1.954(5)
Ge1 C91 2.009(8)
N1 C1 1.358(9)
N1 C4 1.371(9)
C1 C2 1.398(12)
C1 C19 1.425(13)
C2 C3 1.373(12)
C3 C4 1.403(11)
C4 C5 1.371(10)
C5 C6 1.388(9)
C5 C21 1.514(7)
C21 C22 1.3900
C21 C26 1.3900
C22 F1 1.307(5)
C22 C23 1.3900
C23 F2 1.318(6)
C23 C24 1.3900
C24 F3 1.325(5)
C24 C25 1.3900
C25 F4 1.326(6)
C25 C26 1.3900
C26 F5 1.313(5)
N2 C9 1.370(7)
N2 C6 1.390(7)
C6 C7 1.416(8)
C7 C8 1.354(9)
C8 C9 1.413(8)
C9 C10 1.409(8)
C10 C11 1.385(8)
C10 C31 1.483(6)
C31 C32 1.3900
C31 C36 1.3900
C32 F6 1.305(4)
C32 C33 1.3900
C33 F7 1.313(4)
C33 C34 1.3900
C34 F8 1.305(5)
C34 C35 1.3900
C35 F9 1.314(4)
C35 C36 1.3900
C36 F10 1.304(4)
N3 C14 1.368(7)
N3 C11 1.374(8)
C11 C12 1.404(8)
C12 C13 1.343(9)
C13 C14 1.401(9)
C14 C15 1.449(10)
C15 C16 1.346(13)
C15 C41 1.555(7)
C41 C42 1.3900
C41 C46 1.3900
C42 F15 1.290(10)
C42 C43 1.3900
C43 F14 1.253(11)
C43 C44 1.3900
C44 F13 1.303(9)
C44 C45 1.3900
C45 F12 1.261(11)
C45 C46 1.3900
C46 F11 1.288(9)
N4 C16 1.289(11)
N4 C19 1.579(14)
C16 C17 1.378(13)
C17 C18 1.454(15)
C18 C19 1.263(14)
B1 C51 1.674(9)
B1 C81 1.685(7)
B1 C71 1.692(7)
B1 C61 1.704(7)
C51 C56 1.384(10)
C51 C52 1.407(10)
C52 F16 1.349(11)
C52 C53 1.393(12)
C53 C54 1.341(17)
C53 F17 1.354(12)
C54 F18 1.325(10)
C54 C55 1.400(15)
C55 F19 1.326(12)
C55 C56 1.356(10)
C56 F20 1.338(8)
C61 C62 1.3900
C61 C66 1.3900
C62 F21 1.292(4)
C62 C63 1.3900
C63 F22 1.301(5)
C63 C64 1.3900
C64 F23 1.345(4)
C64 C65 1.3900
C65 F24 1.324(4)
C65 C66 1.3900
C66 F25 1.280(4)
C71 C72 1.3900
C71 C76 1.3900
C72 F26 1.275(5)
C72 C73 1.3900
C73 F27 1.329(5)
C73 C74 1.3900
C74 F28 1.343(4)
C74 C75 1.3900
C75 F29 1.316(5)
C75 C76 1.3900
C76 F30 1.296(4)
C81 C82 1.3900
C81 C86 1.3900
C82 F31 1.299(4)
C82 C83 1.3900
C83 F32 1.322(4)
C83 C84 1.3900
C84 F33 1.329(5)
C84 C85 1.3900
C85 F34 1.325(4)
C85 C86 1.3900
C86 F35 1.293(4)
C91 C96 1.488(17)
C91 C92 1.493(14)
C92 C93 1.45(2)
C93 C94 1.461(16)
C94 C95 1.48(2)
C95 C96 1.40(2)
C2 H2 0.9500
C3 H3 0.9500
C7 H7 0.9500
C8 H8 0.9500
C2 H2 0.9500
C3 H3 0.9500
C7 H7 0.9500
C8 H8 0.9500
C91 H91 0.9500
C92 H92 0.9500
C93 H93 0.9500
C94 H94 0.9500
C95 H95 0.9500

loop_
_platon_squeeze_void_nr
_platon_squeeze_void_average_x
_platon_squeeze_void_average_y
_platon_squeeze_void_average_z
_platon_squeeze_void_volume
_platon_squeeze_void_count_electrons
_platon_squeeze_void_content
1 0.000 -0.010 0.000 1005 172 ' '
2 0.500 -0.034 0.500 1004 170 ' '
